data_7060474
loop_
_publ_author_name
'Kukkonen, Esa'
'Lahtinen, Elmeri'
'Myllyperki\"o, Pasi'
'Haukka, Matti'
'Konu, Jari'

_publ_section_title
;
 Nonlinear optical properties of diaromatic stilbene, butadiene and
 thiophene derivatives
;
_journal_issue 15
_journal_name_full 'New Journal of Chemistry'
_journal_page_first 6640
_journal_page_last 6650
_journal_paper_doi 10.1039/D1NJ00456E
_journal_volume 45
_journal_year 2021
_chemical_formula_moiety 'C13 H11 N O2 S2'
_chemical_formula_sum 'C13 H11 N O2 S2'
_chemical_formula_weight 277.35
_space_group_crystal_system monoclinic
_space_group_IT_number 14
_space_group_name_Hall '-P 2yn'
_space_group_name_H-M_alt 'P 1 21/n 1'
_atom_sites_solution_hydrogens geom
_atom_sites_solution_primary direct
_audit_creation_date 2021-02-26
_audit_creation_method
;
Olex2 1.2
(compiled 2018.05.29 svn.r3508 for OlexSys, GUI svn.r5506)
;
_audit_update_record
;
2021-03-10 deposited with the CCDC.	2021-03-19 downloaded from the CCDC.
;
_cell_angle_alpha 90
_cell_angle_beta 90.25(3)
_cell_angle_gamma 90
_cell_formula_units_Z 4
_cell_length_a 7.9031(16)
_cell_length_b 7.3210(15)
_cell_length_c 22.042(4)
_cell_measurement_reflns_used 10689
_cell_measurement_temperature 170
_cell_measurement_theta_max 27.471
_cell_measurement_theta_min 2.734
_cell_volume 1275.3(4)
_computing_cell_refinement 'HKL Scalepack (Otwinowski & Minor 1997)'
_computing_data_collection 'Collect (Nonius BV, 1997-2000)'
_computing_data_reduction DENZO-SMN
_computing_molecular_graphics 'Olex2 (Dolomanov et al., 2009)'
_computing_publication_material 'Olex2 (Dolomanov et al., 2009)'
_computing_structure_refinement 'ShelXL (Sheldrick, 2015)'
_computing_structure_solution 'ShelXS (Sheldrick, 2008)'
_diffrn_ambient_temperature 170
_diffrn_detector 'Bruker APEX2 area detector'
_diffrn_detector_area_resol_mean 7.9
_diffrn_detector_type 'CCD area detector'
_diffrn_measured_fraction_theta_full 0.998
_diffrn_measured_fraction_theta_max 0.997
_diffrn_measurement_device 'three-circle diffractometer'
_diffrn_measurement_device_type 'Bruker APEX2 microsource'
_diffrn_measurement_method '\w and \f scans'
_diffrn_radiation_monochromator 'mirror optics'
_diffrn_radiation_probe x-ray
_diffrn_radiation_type MoK\a
_diffrn_radiation_wavelength 0.71073
_diffrn_reflns_av_R_equivalents 0.0388
_diffrn_reflns_av_unetI/netI 0.0356
_diffrn_reflns_Laue_measured_fraction_full 0.998
_diffrn_reflns_Laue_measured_fraction_max 0.997
_diffrn_reflns_limit_h_max 10
_diffrn_reflns_limit_h_min -10
_diffrn_reflns_limit_k_max 9
_diffrn_reflns_limit_k_min -9
_diffrn_reflns_limit_l_max 26
_diffrn_reflns_limit_l_min -28
_diffrn_reflns_number 10689
_diffrn_reflns_point_group_measured_fraction_full 0.998
_diffrn_reflns_point_group_measured_fraction_max 0.997
_diffrn_reflns_theta_full 25.242
_diffrn_reflns_theta_max 27.471
_diffrn_reflns_theta_min 2.734
_diffrn_source 'microfocus sealed X-ray tube'
_diffrn_source_type 'Incoatec I\ms'
_exptl_absorpt_coefficient_mu 0.409
_exptl_absorpt_correction_T_max 0.780
_exptl_absorpt_correction_T_min 0.715
_exptl_absorpt_correction_type psi-scan
_exptl_absorpt_process_details 'SADABS (SHELXTL-NT v5.1, Bruker)'
_exptl_crystal_colour red
_exptl_crystal_colour_primary red
_exptl_crystal_density_diffrn 1.445
_exptl_crystal_description plate
_exptl_crystal_F_000 576
_exptl_crystal_size_max 0.5
_exptl_crystal_size_mid 0.3
_exptl_crystal_size_min 0.04
_refine_diff_density_max 0.189
_refine_diff_density_min -0.233
_refine_diff_density_rms 0.045
_refine_ls_extinction_method none
_refine_ls_goodness_of_fit_ref 1.126
_refine_ls_hydrogen_treatment constr
_refine_ls_matrix_type full
_refine_ls_number_parameters 164
_refine_ls_number_reflns 2912
_refine_ls_number_restraints 0
_refine_ls_restrained_S_all 1.126
_refine_ls_R_factor_all 0.0723
_refine_ls_R_factor_gt 0.0497
_refine_ls_shift/su_max 0.001
_refine_ls_shift/su_mean 0.000
_refine_ls_structure_factor_coef Fsqd
_refine_ls_weighting_details 'w=1/[\s^2^(Fo^2^)+(0.0281P)^2^+0.8543P] where P=(Fo^2^+2Fc^2^)/3'
_refine_ls_weighting_scheme calc
_refine_ls_wR_factor_gt 0.1003
_refine_ls_wR_factor_ref 0.1117
_reflns_Friedel_coverage 0.000
_reflns_number_gt 2189
_reflns_number_total 2912
_reflns_threshold_expression 'I > 2\s(I)'
_cod_data_source_file d1nj00456e2.cif
_cod_data_source_block compound_3c
_cod_depositor_comments 'Adding full bibliography for 7060468--7060480.cif.'
_cod_database_code 7060474
_shelx_shelxl_version_number 2018/3
_shelx_space_group_comment
;
The symmetry employed for this shelxl refinement is uniquely defined
by the following loop, which should always be used as a source of
symmetry information in preference to the above space-group names.
They are only intended as comments.
;
_shelx_estimated_absorpt_t_max 0.984
_shelx_estimated_absorpt_t_min 0.822
_olex2_refinement_description
;
1. Fixed Uiso
 At 1.2 times of:
  All C(H) groups
 At 1.5 times of:
  All C(H,H,H) groups
2.a Aromatic/amide H refined with riding coordinates:
 C2(H2), C3(H3), C5(H5), C6(H6), C7(H7), C8(H8), C10(H10), C11(H11)
2.b Idealised Me refined as rotating group:
 C13(H13A,H13B,H13C)
;
_olex2_submission_special_instructions 'No special instructions were received'

loop_
_space_group_symop_operation_xyz
'x, y, z'
'-x+1/2, y+1/2, -z+1/2'
'-x, -y, -z'
'x-1/2, -y-1/2, z-1/2'

loop_
_atom_site_label
_atom_site_type_symbol
_atom_site_fract_x
_atom_site_fract_y
_atom_site_fract_z
_atom_site_U_iso_or_equiv
_atom_site_adp_type
_atom_site_occupancy
_atom_site_site_symmetry_order
_atom_site_calc_flag
_atom_site_refinement_flags_posn
_atom_site_refinement_flags_adp
_atom_site_refinement_flags_occupancy
_atom_site_disorder_assembly
_atom_site_disorder_group
S1 S 0.75904(8) 0.88658(9) 0.12308(3) 0.04732(19) Uani 1 1 d . . . . .
S2 S 1.04633(9) 0.98176(11) 0.20396(3) 0.0573(2) Uani 1 1 d . . . . .
O1 O -0.0653(3) 0.5024(4) -0.15915(11) 0.0871(7) Uani 1 1 d . . . . .
O2 O -0.2489(3) 0.6341(3) -0.10214(11) 0.0774(7) Uani 1 1 d . . . . .
N1 N -0.1030(3) 0.5912(3) -0.11427(12) 0.0584(6) Uani 1 1 d . . . . .
C1 C 0.0327(3) 0.6472(3) -0.07310(12) 0.0456(6) Uani 1 1 d . . . . .
C2 C -0.0078(3) 0.7387(4) -0.02050(12) 0.0504(6) Uani 1 1 d . . . . .
H2 H -0.122363 0.765973 -0.011296 0.061 Uiso 1 1 calc R . . . .
C3 C 0.1196(3) 0.7897(4) 0.01837(12) 0.0484(6) Uani 1 1 d . . . . .
H3 H 0.092204 0.851939 0.054855 0.058 Uiso 1 1 calc R . . . .
C4 C 0.2895(3) 0.7520(3) 0.00535(11) 0.0432(6) Uani 1 1 d . . . . .
C5 C 0.3245(3) 0.6575(3) -0.04840(12) 0.0481(6) Uani 1 1 d . . . . .
H5 H 0.438517 0.628537 -0.057947 0.058 Uiso 1 1 calc R . . . .
C6 C 0.1977(3) 0.6059(3) -0.08763(12) 0.0488(6) Uani 1 1 d . . . . .
H6 H 0.223284 0.542860 -0.124118 0.059 Uiso 1 1 calc R . . . .
C7 C 0.4282(3) 0.8070(3) 0.04497(12) 0.0475(6) Uani 1 1 d . . . . .
H7 H 0.536652 0.758337 0.035922 0.057 Uiso 1 1 calc R . . . .
C8 C 0.4191(3) 0.9187(4) 0.09265(11) 0.0480(6) Uani 1 1 d . . . . .
H8 H 0.310760 0.967952 0.101476 0.058 Uiso 1 1 calc R . . . .
C9 C 0.5555(3) 0.9725(3) 0.13213(12) 0.0449(6) Uani 1 1 d . . . . .
C10 C 0.5508(3) 1.0863(4) 0.18082(12) 0.0525(7) Uani 1 1 d . . . . .
H10 H 0.450626 1.147042 0.193393 0.063 Uiso 1 1 calc R . . . .
C11 C 0.7072(3) 1.1065(4) 0.21107(12) 0.0527(7) Uani 1 1 d . . . . .
H11 H 0.722965 1.181253 0.245865 0.063 Uiso 1 1 calc R . . . .
C12 C 0.8337(3) 1.0072(3) 0.18503(11) 0.0445(6) Uani 1 1 d . . . . .
C13 C 1.0653(4) 1.1294(5) 0.26795(15) 0.0805(10) Uani 1 1 d . . . . .
H13A H 1.031637 1.253432 0.256332 0.121 Uiso 1 1 calc GR . . . .
H13B H 1.182966 1.130294 0.282159 0.121 Uiso 1 1 calc GR . . . .
H13C H 0.991713 1.085596 0.300528 0.121 Uiso 1 1 calc GR . . . .

loop_
_atom_site_aniso_label
_atom_site_aniso_U_11
_atom_site_aniso_U_22
_atom_site_aniso_U_33
_atom_site_aniso_U_23
_atom_site_aniso_U_13
_atom_site_aniso_U_12
S1 0.0482(4) 0.0472(4) 0.0466(4) -0.0067(3) 0.0072(3) 0.0041(3)
S2 0.0481(4) 0.0622(5) 0.0616(5) -0.0093(4) 0.0025(3) 0.0039(3)
O1 0.0801(16) 0.0996(19) 0.0814(16) -0.0354(15) -0.0141(13) 0.0039(14)
O2 0.0512(12) 0.0906(17) 0.0904(17) -0.0043(13) -0.0089(11) 0.0060(12)
N1 0.0596(15) 0.0512(14) 0.0644(16) 0.0022(12) -0.0074(12) -0.0016(12)
C1 0.0489(14) 0.0375(13) 0.0503(15) 0.0048(11) 0.0001(11) 0.0004(11)
C2 0.0416(13) 0.0506(15) 0.0592(16) 0.0051(13) 0.0072(12) 0.0045(12)
C3 0.0490(14) 0.0499(15) 0.0463(14) -0.0009(11) 0.0106(11) 0.0041(12)
C4 0.0453(13) 0.0383(13) 0.0459(14) 0.0055(11) 0.0056(11) 0.0026(11)
C5 0.0446(14) 0.0425(13) 0.0574(16) -0.0016(12) 0.0087(12) 0.0056(11)
C6 0.0565(15) 0.0395(13) 0.0506(15) -0.0030(11) 0.0060(12) 0.0046(12)
C7 0.0450(13) 0.0468(14) 0.0508(15) 0.0028(12) 0.0067(11) 0.0034(12)
C8 0.0461(14) 0.0487(14) 0.0494(15) 0.0046(12) 0.0094(11) 0.0033(12)
C9 0.0463(13) 0.0409(13) 0.0476(14) 0.0017(11) 0.0072(11) 0.0021(11)
C10 0.0510(15) 0.0520(16) 0.0547(16) -0.0077(13) 0.0108(12) 0.0071(13)
C11 0.0566(16) 0.0542(16) 0.0475(15) -0.0114(12) 0.0093(12) 0.0036(13)
C12 0.0495(14) 0.0418(13) 0.0422(13) 0.0003(11) 0.0044(11) -0.0001(11)
C13 0.074(2) 0.094(3) 0.073(2) -0.0253(19) -0.0180(17) 0.010(2)

loop_
_atom_type_symbol
_atom_type_description
_atom_type_scat_dispersion_real
_atom_type_scat_dispersion_imag
_atom_type_scat_source
C C 0.0033 0.0016 'International Tables Vol C Tables 4.2.6.8 and 6.1.1.4'
H H 0.0000 0.0000 'International Tables Vol C Tables 4.2.6.8 and 6.1.1.4'
N N 0.0061 0.0033 'International Tables Vol C Tables 4.2.6.8 and 6.1.1.4'
O O 0.0106 0.0060 'International Tables Vol C Tables 4.2.6.8 and 6.1.1.4'
S S 0.1246 0.1234 'International Tables Vol C Tables 4.2.6.8 and 6.1.1.4'

loop_
_geom_angle_atom_site_label_1
_geom_angle_atom_site_label_2
_geom_angle_atom_site_label_3
_geom_angle
_geom_angle_site_symmetry_1
_geom_angle_site_symmetry_3
_geom_angle_publ_flag
C12 S1 C9 92.14(12) . . ?
C12 S2 C13 101.69(14) . . ?
O1 N1 O2 123.1(3) . . ?
O1 N1 C1 118.1(2) . . ?
O2 N1 C1 118.8(3) . . ?
C2 C1 N1 119.1(2) . . ?
C6 C1 N1 119.2(2) . . ?
C6 C1 C2 121.7(3) . . ?
C1 C2 H2 120.5 . . ?
C3 C2 C1 119.0(2) . . ?
C3 C2 H2 120.5 . . ?
C2 C3 H3 119.3 . . ?
C2 C3 C4 121.3(2) . . ?
C4 C3 H3 119.3 . . ?
C3 C4 C7 122.8(2) . . ?
C5 C4 C3 117.6(2) . . ?
C5 C4 C7 119.6(2) . . ?
C4 C5 H5 119.3 . . ?
C6 C5 C4 121.5(2) . . ?
C6 C5 H5 119.3 . . ?
C1 C6 H6 120.6 . . ?
C5 C6 C1 118.8(2) . . ?
C5 C6 H6 120.6 . . ?
C4 C7 H7 116.6 . . ?
C8 C7 C4 126.8(2) . . ?
C8 C7 H7 116.6 . . ?
C7 C8 H8 116.5 . . ?
C7 C8 C9 127.0(2) . . ?
C9 C8 H8 116.5 . . ?
C8 C9 S1 121.53(19) . . ?
C10 C9 S1 110.0(2) . . ?
C10 C9 C8 128.5(2) . . ?
C9 C10 H10 122.9 . . ?
C9 C10 C11 114.2(2) . . ?
C11 C10 H10 122.9 . . ?
C10 C11 H11 123.6 . . ?
C12 C11 C10 112.8(2) . . ?
C12 C11 H11 123.6 . . ?
S1 C12 S2 117.46(14) . . ?
C11 C12 S1 110.9(2) . . ?
C11 C12 S2 131.7(2) . . ?
S2 C13 H13A 109.5 . . ?
S2 C13 H13B 109.5 . . ?
S2 C13 H13C 109.5 . . ?
H13A C13 H13B 109.5 . . ?
H13A C13 H13C 109.5 . . ?
H13B C13 H13C 109.5 . . ?

loop_
_geom_bond_atom_site_label_1
_geom_bond_atom_site_label_2
_geom_bond_distance
_geom_bond_site_symmetry_2
_geom_bond_publ_flag
S1 C9 1.739(3) . ?
S1 C12 1.728(3) . ?
S2 C12 1.740(3) . ?
S2 C13 1.783(3) . ?
O1 N1 1.222(3) . ?
O2 N1 1.226(3) . ?
N1 C1 1.461(3) . ?
C1 C2 1.378(4) . ?
C1 C6 1.377(3) . ?
C2 H2 0.9500 . ?
C2 C3 1.371(4) . ?
C3 H3 0.9500 . ?
C3 C4 1.402(3) . ?
C4 C5 1.400(3) . ?
C4 C7 1.456(4) . ?
C5 H5 0.9500 . ?
C5 C6 1.374(4) . ?
C6 H6 0.9500 . ?
C7 H7 0.9500 . ?
C7 C8 1.333(3) . ?
C8 H8 0.9500 . ?
C8 C9 1.438(4) . ?
C9 C10 1.360(4) . ?
C10 H10 0.9500 . ?
C10 C11 1.410(4) . ?
C11 H11 0.9500 . ?
C11 C12 1.365(3) . ?
C13 H13A 0.9800 . ?
C13 H13B 0.9800 . ?
C13 H13C 0.9800 . ?

loop_
_geom_hbond_atom_site_label_D
_geom_hbond_atom_site_label_H
_geom_hbond_atom_site_label_A
_geom_hbond_distance_DH
_geom_hbond_distance_HA
_geom_hbond_distance_DA
_geom_hbond_angle_DHA
_geom_hbond_site_symmetry_A
_geom_hbond_publ_flag
C13 H13B O1 0.98 2.56 3.463(4) 153.3 4_776 yes

loop_
_geom_torsion_atom_site_label_1
_geom_torsion_atom_site_label_2
_geom_torsion_atom_site_label_3
_geom_torsion_atom_site_label_4
_geom_torsion
_geom_torsion_site_symmetry_1
_geom_torsion_site_symmetry_2
_geom_torsion_site_symmetry_3
_geom_torsion_site_symmetry_4
_geom_torsion_publ_flag
S1 C9 C10 C11 0.1(3) . . . . ?
O1 N1 C1 C2 -176.4(3) . . . . ?
O1 N1 C1 C6 3.1(4) . . . . ?
O2 N1 C1 C2 3.1(4) . . . . ?
O2 N1 C1 C6 -177.4(2) . . . . ?
N1 C1 C2 C3 179.4(2) . . . . ?
N1 C1 C6 C5 -179.4(2) . . . . ?
C1 C2 C3 C4 0.5(4) . . . . ?
C2 C1 C6 C5 0.1(4) . . . . ?
C2 C3 C4 C5 -1.0(4) . . . . ?
C2 C3 C4 C7 178.8(2) . . . . ?
C3 C4 C5 C6 1.0(4) . . . . ?
C3 C4 C7 C8 -10.1(4) . . . . ?
C4 C5 C6 C1 -0.6(4) . . . . ?
C4 C7 C8 C9 179.6(2) . . . . ?
C5 C4 C7 C8 169.8(3) . . . . ?
C6 C1 C2 C3 0.0(4) . . . . ?
C7 C4 C5 C6 -178.8(2) . . . . ?
C7 C8 C9 S1 -2.3(4) . . . . ?
C7 C8 C9 C10 179.7(3) . . . . ?
C8 C9 C10 C11 178.3(3) . . . . ?
C9 S1 C12 S2 179.62(15) . . . . ?
C9 S1 C12 C11 0.4(2) . . . . ?
C9 C10 C11 C12 0.2(4) . . . . ?
C10 C11 C12 S1 -0.4(3) . . . . ?
C10 C11 C12 S2 -179.5(2) . . . . ?
C12 S1 C9 C8 -178.6(2) . . . . ?
C12 S1 C9 C10 -0.3(2) . . . . ?
C13 S2 C12 S1 179.26(18) . . . . ?
C13 S2 C12 C11 -1.7(3) . . . . ?
